data_4345211
loop_
_publ_author_name
'Chen, Qiang'
'Ma, Yuguang'
'Song, Wei-Chao'
'Chang, Ze'
'Li, Jian-Rong'
'Zhang, Jun'
'Sun, Hong-Wei'
'Balbuena, Perla B.'
'Bu, Xian-He'

_publ_section_title
;
 Why Porous Materials Have Selective Adsorptions: A Rational Aspect from
 Electrodynamics.
;
_journal_issue 5
_journal_name_full 'Inorganic chemistry'
_journal_page_first 2614
_journal_page_last 2620
_journal_paper_doi 10.1021/acs.inorgchem.6b02746
_journal_volume 56
_journal_year 2017
_chemical_formula_sum 'C116 H64 Co2 N18 O17'
_chemical_formula_weight 2099.71
_chemical_name_systematic
; 
 ? 
;
_space_group_IT_number 15
_symmetry_cell_setting monoclinic
_symmetry_space_group_name_Hall '-C 2yc'
_symmetry_space_group_name_H-M 'C 1 2/c 1'
_atom_sites_solution_hydrogens geom
_atom_sites_solution_primary direct
_atom_sites_solution_secondary difmap
_audit_creation_method SHELXL-97
_cell_angle_alpha 90.00
_cell_angle_beta 103.206(4)
_cell_angle_gamma 90.00
_cell_formula_units_Z 4
_cell_length_a 32.614(8)
_cell_length_b 18.976(4)
_cell_length_c 17.570(4)
_cell_measurement_reflns_used 17450
_cell_measurement_temperature 113(2)
_cell_measurement_theta_max 27.3
_cell_measurement_theta_min 1.6
_cell_volume 10586(4)
_computing_structure_refinement 'SHELXL-97 (Sheldrick, 1997)'
_computing_structure_solution 'SHELXS-97 (Sheldrick, 1990)'
_diffrn_ambient_temperature 113(2)
_diffrn_measured_fraction_theta_full 0.999
_diffrn_measured_fraction_theta_max 0.999
_diffrn_measurement_device_type 'Rigaku Saturn724+ (2x2 bin mode)'
_diffrn_radiation_monochromator graphite
_diffrn_radiation_source 'fine-focus sealed tube'
_diffrn_radiation_type MoK\a
_diffrn_radiation_wavelength 0.71073
_diffrn_reflns_av_R_equivalents 0.0473
_diffrn_reflns_av_sigmaI/netI 0.0417
_diffrn_reflns_limit_h_max 38
_diffrn_reflns_limit_h_min -36
_diffrn_reflns_limit_k_max 22
_diffrn_reflns_limit_k_min -22
_diffrn_reflns_limit_l_max 20
_diffrn_reflns_limit_l_min -20
_diffrn_reflns_number 44897
_diffrn_reflns_theta_full 25.02
_diffrn_reflns_theta_max 25.02
_diffrn_reflns_theta_min 1.28
_exptl_absorpt_coefficient_mu 0.389
_exptl_absorpt_correction_T_max 0.9548
_exptl_absorpt_correction_T_min 0.9262
_exptl_absorpt_correction_type multi-scan
_exptl_crystal_colour red
_exptl_crystal_density_diffrn 1.318
_exptl_crystal_density_method 'not measured'
_exptl_crystal_description block
_exptl_crystal_F_000 4304
_exptl_crystal_size_max 0.20
_exptl_crystal_size_mid 0.18
_exptl_crystal_size_min 0.12
_refine_diff_density_max 1.154
_refine_diff_density_min -0.411
_refine_diff_density_rms 0.091
_refine_ls_extinction_method none
_refine_ls_goodness_of_fit_ref 1.168
_refine_ls_hydrogen_treatment constr
_refine_ls_matrix_type full
_refine_ls_number_parameters 730
_refine_ls_number_reflns 9358
_refine_ls_number_restraints 24
_refine_ls_restrained_S_all 1.174
_refine_ls_R_factor_all 0.0692
_refine_ls_R_factor_gt 0.0632
_refine_ls_shift/su_max 0.002
_refine_ls_shift/su_mean 0.000
_refine_ls_structure_factor_coef Fsqd
_refine_ls_weighting_details 'calc w=1/[\s^2^(Fo^2^)+(0.0807P)^2^+32.6900P] where P=(Fo^2^+2Fc^2^)/3'
_refine_ls_weighting_scheme calc
_refine_ls_wR_factor_gt 0.1735
_refine_ls_wR_factor_ref 0.1777
_reflns_number_gt 8654
_reflns_number_total 9358
_reflns_threshold_expression >2sigma(I)
_cod_data_source_file ic6b02746_si_002.cif
_cod_data_source_block shelx
_cod_depositor_comments
;
The following automatic conversions were performed:

'_exptl_absorpt_correction_type' value 'MULTI-SCAN' changed to
'multi-scan' according to
/usr/data/users/saulius/crontab/automatic-downloads/rss-feeds/ACS/lib/dictionaries/cif_core.dic
dictionary named 'cif_core.dic' version 2.4.2 from 2011-04-26.

'_refine_ls_hydrogen_treatment' value 'CONSTR' changed to 'constr'
according to
/usr/data/users/saulius/crontab/automatic-downloads/rss-feeds/ACS/lib/dictionaries/cif_core.dic
dictionary named 'cif_core.dic' version 2.4.2 from 2011-04-26.

Automatic conversion script
Id: cif_fix_values 4268 2015-11-12 08:31:59Z antanas 

 Adding full bibliography for 4345211.cif.
;
_cod_original_sg_symbol_H-M 'c 2/c'
_cod_database_code 4345211

loop_
_symmetry_equiv_pos_as_xyz
'x, y, z'
'-x, y, -z+1/2'
'x+1/2, y+1/2, z'
'-x+1/2, y+1/2, -z+1/2'
'-x, -y, -z'
'x, -y, z-1/2'
'-x+1/2, -y+1/2, -z'
'x+1/2, -y+1/2, z-1/2'

loop_
_atom_site_label
_atom_site_type_symbol
_atom_site_fract_x
_atom_site_fract_y
_atom_site_fract_z
_atom_site_U_iso_or_equiv
_atom_site_adp_type
_atom_site_occupancy
_atom_site_symmetry_multiplicity
_atom_site_calc_flag
_atom_site_refinement_flags
_atom_site_disorder_assembly
_atom_site_disorder_group
Co1 Co 0.901000(13) 0.35351(2) 0.95937(3) 0.01445(15) Uani 1 1 d . . .
O1 O 0.93209(7) 0.41033(12) 1.06067(14) 0.0216(5) Uani 1 1 d . . .
O2 O 0.94863(7) 0.29915(12) 1.05032(14) 0.0222(5) Uani 1 1 d . . .
O3 O 0.85624(7) 0.31929(12) 1.01908(13) 0.0180(5) Uani 1 1 d . . .
O4 O 0.81899(7) 0.40483(12) 1.05890(15) 0.0251(6) Uani 1 1 d . . .
N1 N 0.86058(8) 0.43039(14) 0.89754(16) 0.0163(6) Uani 1 1 d . . .
N2 N 0.82208(8) 0.52525(14) 0.86495(16) 0.0178(6) Uani 1 1 d . . .
N3 N 0.84992(9) 1.16669(14) 0.84810(17) 0.0186(6) Uani 1 1 d . . .
N4 N 0.88097(8) 1.26878(14) 0.88180(16) 0.0179(6) Uani 1 1 d . . .
N5 N 0.51179(9) 0.89904(15) 0.87649(19) 0.0258(7) Uani 1 1 d . . .
N6 N 0.44878(9) 0.88412(15) 0.90088(18) 0.0213(6) Uani 1 1 d . . .
C1 C 0.95101(10) 0.35538(18) 1.0891(2) 0.0195(7) Uani 1 1 d . . .
C2 C 0.97641(10) 0.35695(17) 1.1721(2) 0.0189(7) Uani 1 1 d . . .
C3 C 0.95553(11) 0.35821(17) 1.2334(2) 0.0197(7) Uani 1 1 d . . .
C4 C 0.91051(11) 0.36066(19) 1.2194(2) 0.0250(8) Uani 1 1 d . . .
H4 H 0.8941 0.3619 1.1673 0.030 Uiso 1 1 calc R . .
C5 C 0.89124(12) 0.3613(2) 1.2802(2) 0.0329(9) Uani 1 1 d . . .
H5 H 0.8614 0.3622 1.2702 0.040 Uiso 1 1 calc R . .
C6 C 0.91503(12) 0.3606(2) 1.3583(2) 0.0351(10) Uani 1 1 d . . .
H6 H 0.9010 0.3611 1.4001 0.042 Uiso 1 1 calc R . .
C7 C 1.04235(12) 0.3591(2) 1.1259(2) 0.0283(8) Uani 1 1 d . . .
H7 H 1.0268 0.3592 1.0731 0.034 Uiso 1 1 calc R . .
C8 C 1.02053(11) 0.35741(17) 1.1876(2) 0.0206(7) Uani 1 1 d . . .
C9 C 0.82310(10) 0.34531(17) 1.03328(19) 0.0167(7) Uani 1 1 d . . .
C10 C 0.78511(10) 0.29613(17) 1.01647(19) 0.0159(7) Uani 1 1 d . . .
C11 C 0.75689(10) 0.29829(17) 0.9437(2) 0.0175(7) Uani 1 1 d . . .
C12 C 0.76296(11) 0.34486(19) 0.8832(2) 0.0240(8) Uani 1 1 d . . .
H12 H 0.7864 0.3759 0.8933 0.029 Uiso 1 1 calc R . .
C13 C 0.73626(13) 0.3458(2) 0.8124(2) 0.0326(9) Uani 1 1 d . . .
H13 H 0.7414 0.3766 0.7730 0.039 Uiso 1 1 calc R . .
C14 C 0.70044(13) 0.3008(2) 0.7961(2) 0.0326(9) Uani 1 1 d . . .
H14 H 0.6817 0.3019 0.7460 0.039 Uiso 1 1 calc R . .
C15 C 0.80705(11) 0.2434(2) 1.1485(2) 0.0246(8) Uani 1 1 d . . .
H15 H 0.8315 0.2721 1.1597 0.030 Uiso 1 1 calc R . .
C16 C 0.77889(10) 0.24788(17) 1.0731(2) 0.0181(7) Uani 1 1 d . . .
C17 C 0.84434(11) 0.43013(18) 0.8181(2) 0.0215(7) Uani 1 1 d . . .
H17 H 0.8491 0.3944 0.7831 0.026 Uiso 1 1 calc R . .
C18 C 0.82068(11) 0.48817(18) 0.7973(2) 0.0238(8) Uani 1 1 d . . .
H18 H 0.8060 0.5009 0.7460 0.029 Uiso 1 1 calc R . .
C19 C 0.84666(10) 0.48842(16) 0.92368(19) 0.0155(7) Uani 1 1 d . . .
H19 H 0.8531 0.5026 0.9770 0.019 Uiso 1 1 calc R . .
C20 C 0.80275(10) 0.59226(17) 0.8698(2) 0.0179(7) Uani 1 1 d . . .
C21 C 0.76665(11) 0.61034(19) 0.8137(2) 0.0254(8) Uani 1 1 d . . .
H21 H 0.7543 0.5779 0.7739 0.031 Uiso 1 1 calc R . .
C22 C 0.74925(11) 0.67631(18) 0.8171(2) 0.0252(8) Uani 1 1 d . . .
H22 H 0.7248 0.6891 0.7787 0.030 Uiso 1 1 calc R . .
C23 C 0.76644(10) 0.72418(17) 0.8749(2) 0.0181(7) Uani 1 1 d . . .
C24 C 0.80239(10) 0.70497(17) 0.93067(19) 0.0186(7) Uani 1 1 d . . .
H24 H 0.8146 0.7371 0.9709 0.022 Uiso 1 1 calc R . .
C25 C 0.82037(10) 0.63925(17) 0.92767(19) 0.0177(7) Uani 1 1 d . . .
H25 H 0.8450 0.6266 0.9657 0.021 Uiso 1 1 calc R . .
C26 C 0.74733(10) 0.79486(17) 0.87760(19) 0.0176(7) Uani 1 1 d . . .
C27 C 0.70432(10) 0.80153(17) 0.87264(19) 0.0182(7) Uani 1 1 d . . .
H27 H 0.6871 0.7606 0.8662 0.022 Uiso 1 1 calc R . .
C28 C 0.68621(10) 0.86750(17) 0.87694(19) 0.0160(7) Uani 1 1 d . . .
C29 C 0.71191(10) 0.92673(17) 0.88271(19) 0.0167(7) Uani 1 1 d . . .
H29 H 0.7001 0.9719 0.8867 0.020 Uiso 1 1 calc R . .
C30 C 0.75463(10) 0.92158(17) 0.88285(19) 0.0165(7) Uani 1 1 d . . .
C31 C 0.77224(10) 0.85462(17) 0.8837(2) 0.0177(7) Uani 1 1 d . . .
H31 H 0.8017 0.8499 0.8885 0.021 Uiso 1 1 calc R . .
C32 C 0.77979(10) 0.98527(17) 0.87561(19) 0.0176(7) Uani 1 1 d . . .
C33 C 0.81448(10) 0.98133(18) 0.8412(2) 0.0199(7) Uani 1 1 d . . .
H33 H 0.8223 0.9368 0.8243 0.024 Uiso 1 1 calc R . .
C34 C 0.83774(11) 1.04055(18) 0.8310(2) 0.0215(7) Uani 1 1 d . . .
H34 H 0.8613 1.0366 0.8080 0.026 Uiso 1 1 calc R . .
C35 C 0.82597(10) 1.10529(18) 0.8550(2) 0.0186(7) Uani 1 1 d . . .
C36 C 0.79136(11) 1.11104(18) 0.8880(2) 0.0221(8) Uani 1 1 d . . .
H36 H 0.7832 1.1559 0.9033 0.026 Uiso 1 1 calc R . .
C37 C 0.76867(11) 1.05166(18) 0.8986(2) 0.0210(7) Uani 1 1 d . . .
H37 H 0.7452 1.0561 0.9220 0.025 Uiso 1 1 calc R . .
C38 C 0.87354(12) 1.18165(19) 0.7938(2) 0.0256(8) Uani 1 1 d . . .
H38 H 0.8762 1.1535 0.7504 0.031 Uiso 1 1 calc R . .
C39 C 0.89203(11) 1.24429(19) 0.8152(2) 0.0238(8) Uani 1 1 d . . .
H39 H 0.9101 1.2682 0.7883 0.029 Uiso 1 1 calc R . .
C40 C 0.85567(11) 1.22081(18) 0.8991(2) 0.0214(7) Uani 1 1 d . . .
H40 H 0.8429 1.2238 0.9425 0.026 Uiso 1 1 calc R . .
C41 C 0.64051(10) 0.87463(17) 0.87468(19) 0.0161(7) Uani 1 1 d . . .
C42 C 0.62034(11) 0.93933(18) 0.8622(2) 0.0213(7) Uani 1 1 d . . .
H42 H 0.6360 0.9795 0.8532 0.026 Uiso 1 1 calc R . .
C43 C 0.57842(10) 0.94719(18) 0.8623(2) 0.0220(8) Uani 1 1 d . . .
H43 H 0.5656 0.9923 0.8536 0.026 Uiso 1 1 calc R . .
C44 C 0.55502(10) 0.88938(18) 0.8751(2) 0.0208(7) Uani 1 1 d . . .
C45 C 0.57401(11) 0.82395(18) 0.8873(2) 0.0232(8) Uani 1 1 d . . .
H45 H 0.5581 0.7839 0.8957 0.028 Uiso 1 1 calc R . .
C46 C 0.61604(11) 0.81680(18) 0.8873(2) 0.0207(7) Uani 1 1 d . . .
H46 H 0.6288 0.7716 0.8960 0.025 Uiso 1 1 calc R . .
C47 C 0.48853(14) 0.9584(3) 0.8511(4) 0.071(2) Uani 1 1 d . . .
H47 H 0.4976 0.9988 0.8275 0.085 Uiso 1 1 calc R . .
C48 C 0.45041(14) 0.9481(2) 0.8660(4) 0.0566(16) Uani 1 1 d . . .
H48 H 0.4277 0.9807 0.8541 0.068 Uiso 1 1 calc R . .
C49 C 0.48629(10) 0.85586(17) 0.9051(2) 0.0187(7) Uani 1 1 d . . .
H49 H 0.4943 0.8104 0.9259 0.022 Uiso 1 1 calc R . .
O5 O 0.84077(11) 0.15686(17) 0.5620(2) 0.0525(9) Uani 1 1 d . . .
N7 N 0.82648(17) 0.0436(2) 0.5836(3) 0.0634(13) Uani 1 1 d . . .
C50 C 0.81612(17) 0.1100(2) 0.5695(3) 0.0460(12) Uani 1 1 d . A .
C51 C 0.8703(6) 0.0262(8) 0.6131(10) 0.084(5) Uani 0.50 1 d P A 1
C51' C 0.8673(5) 0.0147(8) 0.5623(11) 0.084(4) Uani 0.50 1 d P A 2
C52 C 0.7959(3) -0.0084(3) 0.5963(4) 0.096(3) Uani 1 1 d . A .
O6 O 0.5335(3) 0.5584(5) 0.3167(6) 0.094(3) Uani 0.50 1 d P B 1
O6' O 0.5017(3) 0.5185(6) 0.4224(6) 0.094(3) Uani 0.50 1 d P B 2
N8 N 0.55737(19) 0.6035(3) 0.4343(3) 0.0801(16) Uani 1 1 d . B .
C53 C 0.5296(3) 0.5615(4) 0.3887(5) 0.100(3) Uani 1 1 d . . .
C54 C 0.5614(2) 0.6087(4) 0.5173(4) 0.083(2) Uani 1 1 d . . .
C55 C 0.5875(3) 0.6481(4) 0.4010(5) 0.108(3) Uani 1 1 d . . .
O7 O 0.47370(12) 0.7047(2) 0.5271(2) 0.0646(11) Uani 1 1 d . . .
N9 N 0.43967(15) 0.6713(3) 0.4046(3) 0.0709(14) Uani 1 1 d . . .
C56 C 0.47163(15) 0.6996(3) 0.4561(3) 0.0502(12) Uani 1 1 d . . .
C57 C 0.4397(3) 0.6704(4) 0.3209(4) 0.101(3) Uani 1 1 d . . .
C58 C 0.4028(3) 0.6478(7) 0.4265(6) 0.156(5) Uani 1 1 d . . .
O8 O 0.9375(3) 0.0285(5) 0.7931(5) 0.068(3) Uani 0.50 1 d PU C 1
O8' O 0.9221(5) 0.0261(8) 0.7510(10) 0.049(4) Uani 0.25 1 d PU D 2
O9 O 0.4746(3) 0.6130(7) 0.7494(7) 0.128(4) Uani 0.50 1 d PU . 3
O9' O 0.4557(6) 0.6262(10) 0.6727(10) 0.081(5) Uani 0.25 1 d PU E 4

loop_
_atom_site_aniso_label
_atom_site_aniso_U_11
_atom_site_aniso_U_22
_atom_site_aniso_U_33
_atom_site_aniso_U_23
_atom_site_aniso_U_13
_atom_site_aniso_U_12
Co1 0.0103(2) 0.0123(2) 0.0205(3) -0.00049(17) 0.00295(18) 0.00014(16)
O1 0.0177(12) 0.0187(12) 0.0264(13) 0.0001(10) 0.0011(10) -0.0009(9)
O2 0.0165(12) 0.0210(13) 0.0272(13) -0.0025(10) 0.0011(10) 0.0033(9)
O3 0.0144(11) 0.0173(12) 0.0233(13) 0.0005(10) 0.0062(10) 0.0001(9)
O4 0.0210(13) 0.0190(13) 0.0380(15) -0.0067(11) 0.0125(11) -0.0022(10)
N1 0.0135(13) 0.0148(14) 0.0208(15) -0.0001(11) 0.0041(11) -0.0020(10)
N2 0.0162(14) 0.0155(14) 0.0207(15) -0.0002(11) 0.0022(12) 0.0019(11)
N3 0.0165(14) 0.0139(14) 0.0261(16) -0.0033(12) 0.0064(12) -0.0015(11)
N4 0.0169(14) 0.0160(14) 0.0208(15) -0.0008(11) 0.0046(12) -0.0009(11)
N5 0.0145(14) 0.0188(15) 0.047(2) 0.0095(14) 0.0129(14) 0.0030(12)
N6 0.0153(14) 0.0184(15) 0.0312(17) 0.0029(12) 0.0074(12) -0.0001(11)
C1 0.0117(16) 0.0222(18) 0.0257(19) 0.0009(14) 0.0065(14) 0.0005(13)
C2 0.0161(17) 0.0164(17) 0.0225(18) -0.0008(13) 0.0010(14) -0.0007(12)
C3 0.0165(17) 0.0157(17) 0.0263(19) -0.0026(14) 0.0035(14) 0.0004(13)
C4 0.0163(18) 0.030(2) 0.027(2) -0.0037(15) 0.0020(15) -0.0005(14)
C5 0.0155(18) 0.047(2) 0.035(2) -0.0044(18) 0.0032(17) 0.0029(16)
C6 0.023(2) 0.055(3) 0.029(2) -0.0066(19) 0.0099(17) 0.0000(18)
C7 0.0212(19) 0.039(2) 0.024(2) 0.0056(16) 0.0034(16) 0.0012(16)
C8 0.0175(17) 0.0185(17) 0.0256(19) 0.0024(14) 0.0046(14) 0.0017(13)
C9 0.0152(16) 0.0190(17) 0.0162(17) 0.0012(13) 0.0044(13) -0.0002(13)
C10 0.0122(15) 0.0168(16) 0.0208(17) -0.0028(13) 0.0078(13) 0.0004(12)
C11 0.0141(16) 0.0165(16) 0.0223(18) 0.0011(13) 0.0048(13) 0.0001(13)
C12 0.0219(18) 0.0249(19) 0.0246(19) 0.0064(15) 0.0041(15) -0.0065(14)
C13 0.034(2) 0.034(2) 0.027(2) 0.0097(17) 0.0035(17) -0.0119(17)
C14 0.030(2) 0.040(2) 0.023(2) 0.0068(17) -0.0025(16) -0.0099(17)
C15 0.0186(18) 0.029(2) 0.0249(19) 0.0012(15) 0.0026(15) -0.0083(14)
C16 0.0138(16) 0.0185(17) 0.0223(17) -0.0009(14) 0.0049(13) -0.0004(13)
C17 0.0271(19) 0.0159(17) 0.0215(18) -0.0029(14) 0.0058(15) 0.0024(14)
C18 0.030(2) 0.0202(18) 0.0185(18) -0.0002(14) 0.0007(15) 0.0061(15)
C19 0.0133(15) 0.0151(16) 0.0183(17) 0.0002(13) 0.0041(13) 0.0006(12)
C20 0.0158(16) 0.0140(16) 0.0246(18) 0.0035(13) 0.0060(14) 0.0018(13)
C21 0.0224(18) 0.0194(18) 0.030(2) -0.0048(15) -0.0031(16) 0.0017(14)
C22 0.0198(18) 0.0195(18) 0.031(2) -0.0011(15) -0.0042(15) 0.0039(14)
C23 0.0149(16) 0.0162(16) 0.0244(18) 0.0015(14) 0.0069(14) 0.0002(13)
C24 0.0196(17) 0.0189(17) 0.0179(17) -0.0010(13) 0.0056(14) -0.0014(13)
C25 0.0154(16) 0.0203(17) 0.0170(17) 0.0015(13) 0.0027(13) 0.0002(13)
C26 0.0194(17) 0.0149(16) 0.0182(17) -0.0006(13) 0.0037(14) 0.0020(13)
C27 0.0177(17) 0.0172(16) 0.0201(17) -0.0007(13) 0.0053(14) -0.0029(13)
C28 0.0154(16) 0.0176(16) 0.0154(16) 0.0010(13) 0.0041(13) 0.0002(13)
C29 0.0164(16) 0.0167(16) 0.0173(17) -0.0018(13) 0.0044(13) 0.0002(13)
C30 0.0146(16) 0.0171(16) 0.0172(16) -0.0050(13) 0.0022(13) -0.0013(13)
C31 0.0131(16) 0.0175(17) 0.0216(18) -0.0012(13) 0.0023(13) 0.0018(12)
C32 0.0132(16) 0.0169(16) 0.0212(17) -0.0025(13) 0.0009(13) 0.0001(13)
C33 0.0178(17) 0.0164(17) 0.0248(18) -0.0048(14) 0.0036(14) 0.0017(13)
C34 0.0173(17) 0.0204(18) 0.0288(19) -0.0054(15) 0.0091(15) -0.0020(13)
C35 0.0139(16) 0.0181(17) 0.0227(18) -0.0026(14) 0.0017(14) -0.0019(13)
C36 0.0191(17) 0.0148(17) 0.033(2) -0.0059(15) 0.0084(15) 0.0000(13)
C37 0.0145(16) 0.0216(18) 0.0284(19) -0.0045(14) 0.0078(14) -0.0005(13)
C38 0.030(2) 0.0223(19) 0.027(2) -0.0061(15) 0.0115(16) -0.0052(15)
C39 0.0254(19) 0.0211(18) 0.0276(19) -0.0016(15) 0.0113(16) -0.0050(14)
C40 0.0198(17) 0.0206(18) 0.0254(19) -0.0016(14) 0.0085(15) -0.0014(14)
C41 0.0146(16) 0.0178(16) 0.0157(16) -0.0019(13) 0.0031(13) -0.0004(13)
C42 0.0185(17) 0.0169(17) 0.030(2) 0.0002(14) 0.0090(15) -0.0023(13)
C43 0.0163(17) 0.0161(17) 0.035(2) -0.0003(15) 0.0098(15) 0.0015(13)
C44 0.0157(17) 0.0195(17) 0.0289(19) 0.0023(14) 0.0085(15) 0.0016(13)
C45 0.0167(17) 0.0183(17) 0.035(2) 0.0025(15) 0.0068(15) -0.0022(14)
C46 0.0177(17) 0.0159(17) 0.0282(19) 0.0009(14) 0.0049(14) 0.0026(13)
C47 0.030(2) 0.037(3) 0.156(6) 0.051(3) 0.045(3) 0.016(2)
C48 0.028(2) 0.031(2) 0.121(5) 0.037(3) 0.037(3) 0.0126(18)
C49 0.0152(17) 0.0158(16) 0.0252(18) 0.0012(13) 0.0049(14) 0.0008(12)
O5 0.058(2) 0.0329(18) 0.066(2) -0.0058(16) 0.0125(18) -0.0087(16)
N7 0.090(4) 0.037(2) 0.062(3) 0.004(2) 0.015(3) 0.010(2)
C50 0.073(3) 0.030(2) 0.039(3) -0.0074(19) 0.020(2) -0.003(2)
C51 0.106(12) 0.065(9) 0.078(10) -0.016(8) 0.015(10) 0.041(8)
C51' 0.076(9) 0.058(9) 0.109(13) -0.001(9) 0.004(10) 0.031(7)
C52 0.192(8) 0.046(3) 0.069(4) -0.011(3) 0.071(5) -0.039(4)
O6 0.102(7) 0.096(7) 0.071(6) -0.037(5) -0.006(5) 0.018(6)
O6' 0.084(7) 0.105(8) 0.086(7) 0.002(6) 0.005(5) -0.001(6)
N8 0.097(4) 0.068(3) 0.068(3) -0.014(3) 0.003(3) 0.030(3)
C53 0.110(6) 0.079(5) 0.090(6) -0.037(4) -0.018(5) 0.030(5)
C54 0.074(4) 0.111(6) 0.053(4) -0.018(4) -0.009(3) 0.010(4)
C55 0.176(9) 0.057(4) 0.108(6) 0.000(4) 0.069(6) 0.014(5)
O7 0.066(2) 0.055(2) 0.080(3) -0.031(2) 0.031(2) -0.0154(18)
N9 0.052(3) 0.074(3) 0.087(4) -0.021(3) 0.014(3) -0.013(2)
C56 0.043(3) 0.038(3) 0.068(4) -0.018(2) 0.009(2) 0.000(2)
C57 0.136(7) 0.098(6) 0.057(4) -0.022(4) 0.001(4) 0.018(5)
C58 0.075(6) 0.252(14) 0.141(8) -0.036(8) 0.023(5) -0.101(7)
O8 0.057(5) 0.087(5) 0.052(4) -0.013(4) -0.003(4) 0.049(4)
O8' 0.037(7) 0.048(7) 0.070(8) -0.001(6) 0.028(6) -0.006(5)
O9 0.100(6) 0.148(8) 0.120(7) -0.041(6) -0.007(6) 0.054(6)
O9' 0.103(9) 0.079(8) 0.063(8) 0.013(7) 0.020(7) 0.012(7)

loop_
_atom_type_symbol
_atom_type_description
_atom_type_scat_dispersion_real
_atom_type_scat_dispersion_imag
_atom_type_scat_source
C C 0.0033 0.0016 'International Tables Vol C Tables 4.2.6.8 and 6.1.1.4'
H H 0.0000 0.0000 'International Tables Vol C Tables 4.2.6.8 and 6.1.1.4'
N N 0.0061 0.0033 'International Tables Vol C Tables 4.2.6.8 and 6.1.1.4'
O O 0.0106 0.0060 'International Tables Vol C Tables 4.2.6.8 and 6.1.1.4'
Co Co 0.3494 0.9721 'International Tables Vol C Tables 4.2.6.8 and 6.1.1.4'

loop_
_geom_angle_atom_site_label_1
_geom_angle_atom_site_label_2
_geom_angle_atom_site_label_3
_geom_angle
_geom_angle_site_symmetry_1
_geom_angle_site_symmetry_3
O3 Co1 N1 92.74(10) . .
O3 Co1 N4 86.48(10) . 1_545
N1 Co1 N4 97.48(11) . 1_545
O3 Co1 O1 89.52(9) . .
N1 Co1 O1 101.76(10) . .
N4 Co1 O1 160.51(10) 1_545 .
O3 Co1 N6 177.07(10) . 3_545
N1 Co1 N6 90.17(11) . 3_545
N4 Co1 N6 92.80(11) 1_545 3_545
O1 Co1 N6 90.23(11) . 3_545
O3 Co1 O2 87.03(9) . .
N1 Co1 O2 162.46(10) . .
N4 Co1 O2 100.00(10) 1_545 .
O1 Co1 O2 60.71(9) . .
N6 Co1 O2 90.30(10) 3_545 .
O3 Co1 C1 86.05(10) . .
N1 Co1 C1 132.05(11) . .
N4 Co1 C1 130.16(11) 1_545 .
O1 Co1 C1 30.40(10) . .
N6 Co1 C1 92.26(11) 3_545 .
O2 Co1 C1 30.42(10) . .
C1 O1 Co1 90.5(2) . .
C1 O2 Co1 86.7(2) . .
C9 O3 Co1 134.9(2) . .
C19 N1 C17 105.9(3) . .
C19 N1 Co1 129.0(2) . .
C17 N1 Co1 125.1(2) . .
C19 N2 C18 107.1(3) . .
C19 N2 C20 127.4(3) . .
C18 N2 C20 125.4(3) . .
C40 N3 C38 106.7(3) . .
C40 N3 C35 124.2(3) . .
C38 N3 C35 129.0(3) . .
C40 N4 C39 105.3(3) . .
C40 N4 Co1 119.8(2) . 1_565
C39 N4 Co1 134.5(2) . 1_565
C49 N5 C47 106.2(3) . .
C49 N5 C44 128.8(3) . .
C47 N5 C44 125.0(3) . .
C49 N6 C48 104.8(3) . .
C49 N6 Co1 129.1(2) . 3_455
C48 N6 Co1 124.4(3) . 3_455
O1 C1 O2 121.6(3) . .
O1 C1 C2 118.8(3) . .
O2 C1 C2 119.6(3) . .
O1 C1 Co1 59.08(17) . .
O2 C1 Co1 62.89(18) . .
C2 C1 Co1 172.6(2) . .
C3 C2 C8 120.6(3) . .
C3 C2 C1 119.3(3) . .
C8 C2 C1 120.1(3) . .
C2 C3 C8 119.6(3) . 2_757
C2 C3 C4 121.9(3) . .
C8 C3 C4 118.6(3) 2_757 .
C5 C4 C3 120.3(4) . .
C5 C4 H4 119.8 . .
C3 C4 H4 119.8 . .
C4 C5 C6 120.9(4) . .
C4 C5 H5 119.6 . .
C6 C5 H5 119.6 . .
C7 C6 C5 120.7(4) 2_757 .
C7 C6 H6 119.7 2_757 .
C5 C6 H6 119.7 . .
C6 C7 C8 120.7(4) 2_757 .
C6 C7 H7 119.6 2_757 .
C8 C7 H7 119.6 . .
C2 C8 C7 121.4(3) . .
C2 C8 C3 119.8(3) . 2_757
C7 C8 C3 118.8(3) . 2_757
O4 C9 O3 126.8(3) . .
O4 C9 C10 118.6(3) . .
O3 C9 C10 114.6(3) . .
C11 C10 C16 119.9(3) . .
C11 C10 C9 119.8(3) . .
C16 C10 C9 120.4(3) . .
C10 C11 C12 121.6(3) . .
C10 C11 C16 120.4(3) . 7_657
C12 C11 C16 117.9(3) . 7_657
C13 C12 C11 121.7(3) . .
C13 C12 H12 119.2 . .
C11 C12 H12 119.2 . .
C12 C13 C14 120.4(3) . .
C12 C13 H13 119.8 . .
C14 C13 H13 119.8 . .
C15 C14 C13 120.2(4) 7_657 .
C15 C14 H14 119.9 7_657 .
C13 C14 H14 119.9 . .
C14 C15 C16 121.4(3) 7_657 .
C14 C15 H15 119.3 7_657 .
C16 C15 H15 119.3 . .
C10 C16 C15 122.0(3) . .
C10 C16 C11 119.7(3) . 7_657
C15 C16 C11 118.3(3) . 7_657
C18 C17 N1 109.7(3) . .
C18 C17 H17 125.2 . .
N1 C17 H17 125.2 . .
C17 C18 N2 106.3(3) . .
C17 C18 H18 126.9 . .
N2 C18 H18 126.9 . .
N1 C19 N2 111.1(3) . .
N1 C19 H19 124.5 . .
N2 C19 H19 124.5 . .
C25 C20 C21 120.4(3) . .
C25 C20 N2 120.4(3) . .
C21 C20 N2 119.2(3) . .
C22 C21 C20 118.8(3) . .
C22 C21 H21 120.6 . .
C20 C21 H21 120.6 . .
C21 C22 C23 121.7(3) . .
C21 C22 H22 119.2 . .
C23 C22 H22 119.2 . .
C22 C23 C24 118.7(3) . .
C22 C23 C26 121.0(3) . .
C24 C23 C26 120.4(3) . .
C25 C24 C23 120.3(3) . .
C25 C24 H24 119.9 . .
C23 C24 H24 119.9 . .
C20 C25 C24 120.2(3) . .
C20 C25 H25 119.9 . .
C24 C25 H25 119.9 . .
C31 C26 C27 119.7(3) . .
C31 C26 C23 119.9(3) . .
C27 C26 C23 120.3(3) . .
C26 C27 C28 120.8(3) . .
C26 C27 H27 119.6 . .
C28 C27 H27 119.6 . .
C29 C28 C27 118.3(3) . .
C29 C28 C41 120.7(3) . .
C27 C28 C41 121.0(3) . .
C28 C29 C30 121.8(3) . .
C28 C29 H29 119.1 . .
C30 C29 H29 119.1 . .
C31 C30 C29 118.2(3) . .
C31 C30 C32 120.6(3) . .
C29 C30 C32 121.0(3) . .
C26 C31 C30 120.9(3) . .
C26 C31 H31 119.6 . .
C30 C31 H31 119.6 . .
C37 C32 C33 117.5(3) . .
C37 C32 C30 121.7(3) . .
C33 C32 C30 120.7(3) . .
C34 C33 C32 122.0(3) . .
C34 C33 H33 119.0 . .
C32 C33 H33 119.0 . .
C35 C34 C33 118.8(3) . .
C35 C34 H34 120.6 . .
C33 C34 H34 120.6 . .
C34 C35 C36 120.5(3) . .
C34 C35 N3 120.4(3) . .
C36 C35 N3 119.1(3) . .
C37 C36 C35 120.3(3) . .
C37 C36 H36 119.9 . .
C35 C36 H36 119.9 . .
C36 C37 C32 120.9(3) . .
C36 C37 H37 119.6 . .
C32 C37 H37 119.6 . .
C39 C38 N3 105.8(3) . .
C39 C38 H38 127.1 . .
N3 C38 H38 127.1 . .
C38 C39 N4 110.3(3) . .
C38 C39 H39 124.9 . .
N4 C39 H39 124.9 . .
N4 C40 N3 111.9(3) . .
N4 C40 H40 124.0 . .
N3 C40 H40 124.0 . .
C42 C41 C46 116.8(3) . .
C42 C41 C28 121.4(3) . .
C46 C41 C28 121.8(3) . .
C43 C42 C41 122.1(3) . .
C43 C42 H42 119.0 . .
C41 C42 H42 119.0 . .
C42 C43 C44 120.0(3) . .
C42 C43 H43 120.0 . .
C44 C43 H43 120.0 . .
C45 C44 C43 119.5(3) . .
C45 C44 N5 121.5(3) . .
C43 C44 N5 119.0(3) . .
C46 C45 C44 119.9(3) . .
C46 C45 H45 120.0 . .
C44 C45 H45 120.0 . .
C45 C46 C41 121.6(3) . .
C45 C46 H46 119.2 . .
C41 C46 H46 119.2 . .
C48 C47 N5 106.5(4) . .
C48 C47 H47 126.7 . .
N5 C47 H47 126.7 . .
C47 C48 N6 110.5(4) . .
C47 C48 H48 124.8 . .
N6 C48 H48 124.8 . .
N6 C49 N5 112.0(3) . .
N6 C49 H49 124.0 . .
N5 C49 H49 124.0 . .
C50 N7 C51 118.6(8) . .
C50 N7 C52 121.6(6) . .
C51 N7 C52 116.5(9) . .
C50 N7 C51' 119.3(7) . .
C51 N7 C51' 34.6(7) . .
C52 N7 C51' 116.7(7) . .
O5 C50 N7 124.7(5) . .
C53 N8 C54 123.0(8) . .
C53 N8 C55 121.1(7) . .
C54 N8 C55 115.9(6) . .
O6 C53 N8 114.0(10) . .
O6 C53 O6' 125.8(9) . .
N8 C53 O6' 119.8(8) . .
C56 N9 C58 121.8(6) . .
C56 N9 C57 120.4(6) . .
C58 N9 C57 117.5(6) . .
O7 C56 N9 124.9(5) . .

loop_
_geom_bond_atom_site_label_1
_geom_bond_atom_site_label_2
_geom_bond_distance
_geom_bond_site_symmetry_2
Co1 O3 2.087(2) .
Co1 N1 2.095(3) .
Co1 N4 2.112(3) 1_545
Co1 O1 2.129(2) .
Co1 N6 2.134(3) 3_545
Co1 O2 2.213(2) .
Co1 C1 2.482(4) .
O1 C1 1.256(4) .
O2 C1 1.259(4) .
O3 C9 1.264(4) .
O4 C9 1.234(4) .
N1 C19 1.313(4) .
N1 C17 1.376(4) .
N2 C19 1.348(4) .
N2 C18 1.374(4) .
N2 C20 1.430(4) .
N3 C40 1.348(4) .
N3 C38 1.386(5) .
N3 C35 1.424(4) .
N4 C40 1.310(4) .
N4 C39 1.382(5) .
N4 Co1 2.112(3) 1_565
N5 C49 1.344(4) .
N5 C47 1.375(5) .
N5 C44 1.428(4) .
N6 C49 1.322(4) .
N6 C48 1.366(5) .
N6 Co1 2.134(3) 3_455
C1 C2 1.504(5) .
C2 C3 1.400(5) .
C2 C8 1.402(5) .
C3 C8 1.429(5) 2_757
C3 C4 1.433(5) .
C4 C5 1.358(6) .
C4 H4 0.9500 .
C5 C6 1.413(6) .
C5 H5 0.9500 .
C6 C7 1.354(5) 2_757
C6 H6 0.9500 .
C7 C6 1.354(5) 2_757
C7 C8 1.427(5) .
C7 H7 0.9500 .
C8 C3 1.429(5) 2_757
C9 C10 1.525(4) .
C10 C11 1.395(5) .
C10 C16 1.401(5) .
C11 C12 1.430(5) .
C11 C16 1.435(5) 7_657
C12 C13 1.347(5) .
C12 H12 0.9500 .
C13 C14 1.422(5) .
C13 H13 0.9500 .
C14 C15 1.350(5) 7_657
C14 H14 0.9500 .
C15 C14 1.350(5) 7_657
C15 C16 1.431(5) .
C15 H15 0.9500 .
C16 C11 1.435(5) 7_657
C17 C18 1.346(5) .
C17 H17 0.9500 .
C18 H18 0.9500 .
C19 H19 0.9500 .
C20 C25 1.375(5) .
C20 C21 1.395(5) .
C21 C22 1.381(5) .
C21 H21 0.9500 .
C22 C23 1.383(5) .
C22 H22 0.9500 .
C23 C24 1.394(5) .
C23 C26 1.484(4) .
C24 C25 1.384(5) .
C24 H24 0.9500 .
C25 H25 0.9500 .
C26 C31 1.385(5) .
C26 C27 1.391(5) .
C27 C28 1.393(5) .
C27 H27 0.9500 .
C28 C29 1.392(5) .
C28 C41 1.488(4) .
C29 C30 1.396(5) .
C29 H29 0.9500 .
C30 C31 1.393(4) .
C30 C32 1.482(4) .
C31 H31 0.9500 .
C32 C37 1.396(5) .
C32 C33 1.402(5) .
C33 C34 1.390(5) .
C33 H33 0.9500 .
C34 C35 1.382(5) .
C34 H34 0.9500 .
C35 C36 1.385(5) .
C36 C37 1.384(5) .
C36 H36 0.9500 .
C37 H37 0.9500 .
C38 C39 1.347(5) .
C38 H38 0.9500 .
C39 H39 0.9500 .
C40 H40 0.9500 .
C41 C42 1.386(5) .
C41 C46 1.404(5) .
C42 C43 1.376(5) .
C42 H42 0.9500 .
C43 C44 1.384(5) .
C43 H43 0.9500 .
C44 C45 1.382(5) .
C45 C46 1.377(5) .
C45 H45 0.9500 .
C46 H46 0.9500 .
C47 C48 1.343(6) .
C47 H47 0.9500 .
C48 H48 0.9500 .
C49 H49 0.9500 .
O5 C50 1.225(6) .
N7 C50 1.314(6) .
N7 C51 1.443(17) .
N7 C52 1.457(8) .
N7 C51' 1.564(16) .
O6 C53 1.301(12) .
O6' C53 1.448(13) .
N8 C53 1.329(9) .
N8 C54 1.439(8) .
N8 C55 1.512(10) .
O7 C56 1.238(6) .
N9 C56 1.327(7) .
N9 C58 1.417(9) .
N9 C57 1.471(9) .
O9 O9 1.65(2) 2_656

loop_
_geom_torsion_atom_site_label_1
_geom_torsion_atom_site_label_2
_geom_torsion_atom_site_label_3
_geom_torsion_atom_site_label_4
_geom_torsion
_geom_torsion_site_symmetry_1
_geom_torsion_site_symmetry_4
O3 Co1 O1 C1 83.0(2) . .
N1 Co1 O1 C1 175.70(19) . .
N4 Co1 O1 C1 5.0(4) 1_545 .
N6 Co1 O1 C1 -94.1(2) 3_545 .
O2 Co1 O1 C1 -3.86(18) . .
O3 Co1 O2 C1 -87.3(2) . .
N1 Co1 O2 C1 2.4(4) . .
N4 Co1 O2 C1 -173.15(19) 1_545 .
O1 Co1 O2 C1 3.86(18) . .
N6 Co1 O2 C1 94.0(2) 3_545 .
N1 Co1 O3 C9 -19.2(3) . .
N4 Co1 O3 C9 -116.5(3) 1_545 .
O1 Co1 O3 C9 82.6(3) . .
N6 Co1 O3 C9 167.7(19) 3_545 .
O2 Co1 O3 C9 143.3(3) . .
C1 Co1 O3 C9 112.8(3) . .
O3 Co1 N1 C19 68.7(3) . .
N4 Co1 N1 C19 155.5(3) 1_545 .
O1 Co1 N1 C19 -21.4(3) . .
N6 Co1 N1 C19 -111.7(3) 3_545 .
O2 Co1 N1 C19 -20.1(5) . .
C1 Co1 N1 C19 -18.5(3) . .
O3 Co1 N1 C17 -113.8(3) . .
N4 Co1 N1 C17 -27.0(3) 1_545 .
O1 Co1 N1 C17 156.1(3) . .
N6 Co1 N1 C17 65.8(3) 3_545 .
O2 Co1 N1 C17 157.4(3) . .
C1 Co1 N1 C17 159.0(2) . .
Co1 O1 C1 O2 7.0(3) . .
Co1 O1 C1 C2 -171.9(3) . .
Co1 O2 C1 O1 -6.7(3) . .
Co1 O2 C1 C2 172.1(3) . .
O3 Co1 C1 O1 -95.80(19) . .
N1 Co1 C1 O1 -5.7(3) . .
N4 Co1 C1 O1 -177.82(17) 1_545 .
N6 Co1 C1 O1 86.6(2) 3_545 .
O2 Co1 C1 O1 173.3(3) . .
O3 Co1 C1 O2 90.86(19) . .
N1 Co1 C1 O2 -179.01(17) . .
N4 Co1 C1 O2 8.8(2) 1_545 .
O1 Co1 C1 O2 -173.3(3) . .
N6 Co1 C1 O2 -86.7(2) 3_545 .
O3 Co1 C1 C2 -20.8(18) . .
N1 Co1 C1 C2 69.3(19) . .
N4 Co1 C1 C2 -102.8(18) 1_545 .
O1 Co1 C1 C2 75.0(18) . .
N6 Co1 C1 C2 161.6(18) 3_545 .
O2 Co1 C1 C2 -111.7(19) . .
O1 C1 C2 C3 72.9(4) . .
O2 C1 C2 C3 -106.0(4) . .
Co1 C1 C2 C3 2(2) . .
O1 C1 C2 C8 -106.9(4) . .
O2 C1 C2 C8 74.3(4) . .
Co1 C1 C2 C8 -177.8(17) . .
C8 C2 C3 C8 -2.2(4) . 2_757
C1 C2 C3 C8 178.0(3) . 2_757
C8 C2 C3 C4 177.4(3) . .
C1 C2 C3 C4 -2.3(5) . .
C2 C3 C4 C5 179.5(4) . .
C8 C3 C4 C5 -0.8(5) 2_757 .
C3 C4 C5 C6 0.9(6) . .
C4 C5 C6 C7 -0.1(7) . 2_757
C3 C2 C8 C7 -177.4(3) . .
C1 C2 C8 C7 2.4(5) . .
C3 C2 C8 C3 0.8(4) . 2_757
C1 C2 C8 C3 -179.4(3) . 2_757
C6 C7 C8 C2 179.0(4) 2_757 .
C6 C7 C8 C3 0.8(6) 2_757 2_757
Co1 O3 C9 O4 -48.4(5) . .
Co1 O3 C9 C10 131.9(3) . .
O4 C9 C10 C11 87.4(4) . .
O3 C9 C10 C11 -92.8(4) . .
O4 C9 C10 C16 -93.9(4) . .
O3 C9 C10 C16 85.9(4) . .
C16 C10 C11 C12 -177.6(3) . .
C9 C10 C11 C12 1.1(5) . .
C16 C10 C11 C16 1.0(5) . 7_657
C9 C10 C11 C16 179.7(3) . 7_657
C10 C11 C12 C13 178.4(4) . .
C16 C11 C12 C13 -0.2(5) 7_657 .
C11 C12 C13 C14 1.2(6) . .
C12 C13 C14 C15 -0.2(7) . 7_657
C11 C10 C16 C15 179.7(3) . .
C9 C10 C16 C15 1.0(5) . .
C11 C10 C16 C11 -1.0(5) . 7_657
C9 C10 C16 C11 -179.7(3) . 7_657
C14 C15 C16 C10 176.6(4) 7_657 .
C14 C15 C16 C11 -2.8(5) 7_657 7_657
C19 N1 C17 C18 -0.1(4) . .
Co1 N1 C17 C18 -178.1(2) . .
N1 C17 C18 N2 -0.2(4) . .
C19 N2 C18 C17 0.4(4) . .
C20 N2 C18 C17 177.1(3) . .
C17 N1 C19 N2 0.3(4) . .
Co1 N1 C19 N2 178.2(2) . .
C18 N2 C19 N1 -0.4(4) . .
C20 N2 C19 N1 -177.1(3) . .
C19 N2 C20 C25 26.8(5) . .
C18 N2 C20 C25 -149.3(3) . .
C19 N2 C20 C21 -155.4(3) . .
C18 N2 C20 C21 28.5(5) . .
C25 C20 C21 C22 0.5(5) . .
N2 C20 C21 C22 -177.3(3) . .
C20 C21 C22 C23 -0.7(6) . .
C21 C22 C23 C24 0.4(5) . .
C21 C22 C23 C26 180.0(3) . .
C22 C23 C24 C25 0.2(5) . .
C26 C23 C24 C25 -179.5(3) . .
C21 C20 C25 C24 0.0(5) . .
N2 C20 C25 C24 177.8(3) . .
C23 C24 C25 C20 -0.3(5) . .
C22 C23 C26 C31 -129.3(4) . .
C24 C23 C26 C31 50.3(5) . .
C22 C23 C26 C27 49.6(5) . .
C24 C23 C26 C27 -130.8(3) . .
C31 C26 C27 C28 -2.7(5) . .
C23 C26 C27 C28 178.5(3) . .
C26 C27 C28 C29 2.9(5) . .
C26 C27 C28 C41 -177.7(3) . .
C27 C28 C29 C30 1.2(5) . .
C41 C28 C29 C30 -178.3(3) . .
C28 C29 C30 C31 -5.4(5) . .
C28 C29 C30 C32 169.6(3) . .
C27 C26 C31 C30 -1.7(5) . .
C23 C26 C31 C30 177.1(3) . .
C29 C30 C31 C26 5.6(5) . .
C32 C30 C31 C26 -169.4(3) . .
C31 C30 C32 C37 -159.5(3) . .
C29 C30 C32 C37 25.6(5) . .
C31 C30 C32 C33 24.0(5) . .
C29 C30 C32 C33 -150.9(3) . .
C37 C32 C33 C34 1.0(5) . .
C30 C32 C33 C34 177.6(3) . .
C32 C33 C34 C35 -0.6(5) . .
C33 C34 C35 C36 -0.6(5) . .
C33 C34 C35 N3 177.8(3) . .
C40 N3 C35 C34 -145.8(3) . .
C38 N3 C35 C34 29.6(5) . .
C40 N3 C35 C36 32.6(5) . .
C38 N3 C35 C36 -152.0(4) . .
C34 C35 C36 C37 1.3(5) . .
N3 C35 C36 C37 -177.1(3) . .
C35 C36 C37 C32 -0.9(5) . .
C33 C32 C37 C36 -0.3(5) . .
C30 C32 C37 C36 -176.8(3) . .
C40 N3 C38 C39 -0.3(4) . .
C35 N3 C38 C39 -176.4(3) . .
N3 C38 C39 N4 0.5(4) . .
C40 N4 C39 C38 -0.5(4) . .
Co1 N4 C39 C38 171.3(3) 1_565 .
C39 N4 C40 N3 0.4(4) . .
Co1 N4 C40 N3 -173.0(2) 1_565 .
C38 N3 C40 N4 -0.1(4) . .
C35 N3 C40 N4 176.3(3) . .
C29 C28 C41 C42 13.4(5) . .
C27 C28 C41 C42 -166.1(3) . .
C29 C28 C41 C46 -164.8(3) . .
C27 C28 C41 C46 15.8(5) . .
C46 C41 C42 C43 0.3(5) . .
C28 C41 C42 C43 -178.0(3) . .
C41 C42 C43 C44 -0.1(6) . .
C42 C43 C44 C45 -0.3(6) . .
C42 C43 C44 N5 178.8(3) . .
C49 N5 C44 C45 16.1(6) . .
C47 N5 C44 C45 -167.3(5) . .
C49 N5 C44 C43 -162.9(4) . .
C47 N5 C44 C43 13.6(6) . .
C43 C44 C45 C46 0.5(5) . .
N5 C44 C45 C46 -178.5(3) . .
C44 C45 C46 C41 -0.3(5) . .
C42 C41 C46 C45 -0.1(5) . .
C28 C41 C46 C45 178.2(3) . .
C49 N5 C47 C48 0.3(7) . .
C44 N5 C47 C48 -176.8(5) . .
N5 C47 C48 N6 0.5(7) . .
C49 N6 C48 C47 -1.2(6) . .
Co1 N6 C48 C47 165.2(4) 3_455 .
C48 N6 C49 N5 1.4(5) . .
Co1 N6 C49 N5 -164.0(2) 3_455 .
C47 N5 C49 N6 -1.1(5) . .
C44 N5 C49 N6 175.9(3) . .
C51 N7 C50 O5 17.7(10) . .
C52 N7 C50 O5 176.4(5) . .
C51' N7 C50 O5 -22.1(11) . .
C54 N8 C53 O6 -173.4(7) . .
C55 N8 C53 O6 5.5(10) . .
C54 N8 C53 O6' 0.1(11) . .
C55 N8 C53 O6' 178.9(7) . .
C58 N9 C56 O7 4.3(11) . .
C57 N9 C56 O7 177.5(6) . .
